data_2106572
loop_
_publ_author_name
'Nguyen, H.D.'
'Dagron, C.'
'Laruelle, P.'

_publ_section_title
;
 Etude structurale des polytypes a deux anions L Se F (L= Y, Ho, Er ) . I.
 Structure cristalline du polytype orthorhombique a six couches du
 fluoroseleniure d'erbium Er Se F 60
;
_journal_name_full 'Acta Crystallographica B (24,1968-38,1982)'
_journal_page_first 514
_journal_page_last 518
_journal_volume 31
_journal_year 1975
_chemical_formula_sum 'Er F Se'
_chemical_name_systematic 'Er Se F'
_space_group_IT_number 62
_symmetry_space_group_name_Hall '-P 2c 2n'
_symmetry_space_group_name_H-M 'P n a m'
_cell_angle_alpha 90
_cell_angle_beta 90
_cell_angle_gamma 90
_cell_formula_units_Z 12
_cell_length_a 9.902
_cell_length_b 18.7
_cell_length_c 4.095
_cell_volume 758.261
_citation_journal_id_ASTM ACBCAR
_cod_data_source_file Nguyen_ACBCAR_1975_1911.cif
_cod_data_source_block Er1F1Se1
_cod_original_cell_volume 758.2605
_cod_original_sg_symbol_Hall '-P 2ac 2n (-x,z,y)'
_cod_original_formula_sum 'Er1 F1 Se1'
_cod_database_code 2106572

loop_
_symmetry_equiv_pos_as_xyz
x,y,z
-x+1/2,y+1/2,-z
x+1/2,-y+1/2,-z+1/2
-x,-y,z+1/2
-x,-y,-z
x-1/2,-y-1/2,z
-x-1/2,y-1/2,z-1/2
x,y,-z-1/2

loop_
_atom_site_label
_atom_site_type_symbol
_atom_site_fract_x
_atom_site_fract_y
_atom_site_fract_z
_atom_site_occupancy
_atom_site_U_iso_or_equiv
F1 F-1 0.512 0.513 0.25 1 0.0
Er2 Er+3 0.4156 0.4128 0.25 1 0.0
Er1 Er+3 0.4095 0.0832 0.25 1 0.0
Se3 Se-2 0.504 0.8224 0.25 1 0.0
Er3 Er+3 0.2458 0.7602 0.25 1 0.0
F2 F-1 0.619 0.636 0.25 1 0.0
F3 F-1 0.297 0.299 0.25 1 0.0
Se1 Se-2 0.164 0.1588 0.25 1 0.0
Se2 Se-2 0.164 0.4873 0.25 1 0.0
